data_2235215
loop_
_publ_author_name
'Balamurugan, P.'
'Raja, K. Kanmani'
'Bilal, I. Mohammed'
'Chakkaravarthi, G.'
'Rajagopal, G.'

_publ_section_title
;
 2-[(2,6-Diisopropylphenyl)iminomethyl]-4-iodophenol
;
_journal_coeditor_code RK2360
_journal_issue 6
_journal_name_full 'Acta Crystallographica Section E'
_journal_page_first o1915
_journal_paper_doi 10.1107/S1600536812023653
_journal_volume 68
_journal_year 2012
_chemical_formula_iupac 'C19 H22 I N O'
_chemical_formula_moiety 'C19 H22 I N O'
_chemical_formula_sum 'C19 H22 I N O'
_chemical_formula_weight 407.28
_chemical_name_systematic
;
2-[(2,6-Diisopropylphenyl)iminomethyl]-4-iodophenol
;
_space_group_IT_number 2
_symmetry_cell_setting triclinic
_symmetry_space_group_name_Hall '-P 1'
_symmetry_space_group_name_H-M 'P -1'
_atom_sites_solution_hydrogens geom
_atom_sites_solution_primary direct
_atom_sites_solution_secondary difmap
_audit_creation_method SHELXL97
_cell_angle_alpha 83.065(2)
_cell_angle_beta 84.860(3)
_cell_angle_gamma 76.408(2)
_cell_formula_units_Z 4
_cell_length_a 5.9891(2)
_cell_length_b 12.4270(5)
_cell_length_c 25.8832(10)
_cell_measurement_reflns_used 10508
_cell_measurement_temperature 295(2)
_cell_measurement_theta_max 29.77
_cell_measurement_theta_min 0.79
_cell_volume 1855.00(12)
_computing_cell_refinement '<i>SAINT</i> (Bruker, 2004)'
_computing_data_collection '<i>APEX2</i> (Bruker, 2004)'
_computing_data_reduction '<i>SAINT</i> (Bruker, 2004)'
_computing_molecular_graphics '<i>PLATON</i> (Spek, 2009)'
_computing_publication_material '<i>SHELXL97</i> (Sheldrick, 2008)'
_computing_structure_refinement '<i>SHELXL97</i> (Sheldrick, 2008)'
_computing_structure_solution '<i>SHELXS97</i> (Sheldrick, 2008)'
_diffrn_ambient_temperature 295(2)
_diffrn_measured_fraction_theta_full 0.991
_diffrn_measured_fraction_theta_max 0.991
_diffrn_measurement_device_type 'Bruker Kappa APEXII CCD'
_diffrn_measurement_method '\w and \f scans '
_diffrn_radiation_monochromator graphite
_diffrn_radiation_source 'fine-focus sealed tube'
_diffrn_radiation_type MoK\a
_diffrn_radiation_wavelength 0.71073
_diffrn_reflns_av_R_equivalents 0.0247
_diffrn_reflns_av_sigmaI/netI 0.0229
_diffrn_reflns_limit_h_max 8
_diffrn_reflns_limit_h_min -8
_diffrn_reflns_limit_k_max 17
_diffrn_reflns_limit_k_min -17
_diffrn_reflns_limit_l_max 36
_diffrn_reflns_limit_l_min -36
_diffrn_reflns_number 45699
_diffrn_reflns_theta_full 29.77
_diffrn_reflns_theta_max 29.77
_diffrn_reflns_theta_min 0.79
_diffrn_standards_interval_time 0
_diffrn_standards_number 0
_exptl_absorpt_coefficient_mu 1.728
_exptl_absorpt_correction_T_max 0.7238
_exptl_absorpt_correction_T_min 0.6621
_exptl_absorpt_correction_type multi-scan
_exptl_absorpt_process_details '(<i>SADABS</i>; Sheldrick, 1996)'
_exptl_crystal_colour yellow
_exptl_crystal_density_diffrn 1.458
_exptl_crystal_density_method 'not measured'
_exptl_crystal_description prism
_exptl_crystal_F_000 816
_exptl_crystal_size_max 0.26
_exptl_crystal_size_mid 0.24
_exptl_crystal_size_min 0.20
_refine_diff_density_max 0.914
_refine_diff_density_min -0.645
_refine_ls_extinction_method none
_refine_ls_goodness_of_fit_ref 1.013
_refine_ls_hydrogen_treatment constr
_refine_ls_matrix_type full
_refine_ls_number_parameters 407
_refine_ls_number_reflns 10505
_refine_ls_number_restraints 0
_refine_ls_restrained_S_all 1.013
_refine_ls_R_factor_all 0.0640
_refine_ls_R_factor_gt 0.0390
_refine_ls_shift/su_max 0.000
_refine_ls_shift/su_mean 0.000
_refine_ls_structure_factor_coef Fsqd
_refine_ls_weighting_details 'calc w=1/[\s^2^(Fo^2^)+(0.0464P)^2^+1.3528P] where P=(Fo^2^+2Fc^2^)/3'
_refine_ls_weighting_scheme calc
_refine_ls_wR_factor_gt 0.0960
_refine_ls_wR_factor_ref 0.1111
_reflns_number_gt 7252
_reflns_number_total 10505
_reflns_threshold_expression I>2\s(I)
_cod_data_source_file rk2360.cif
_cod_data_source_block I
_cod_database_code 2235215
_cod_database_fobs_code 2235215

loop_
_symmetry_equiv_pos_as_xyz
'x, y, z'
'-x, -y, -z'

loop_
_atom_site_type_symbol
_atom_site_label
_atom_site_fract_x
_atom_site_fract_y
_atom_site_fract_z
_atom_site_U_iso_or_equiv
_atom_site_adp_type
_atom_site_calc_flag
_atom_site_refinement_flags
_atom_site_occupancy
_atom_site_symmetry_multiplicity
C C1 0.4118(5) 0.6977(2) 0.00843(10) 0.0464(6) Uani d . 1 1
C C2 0.5675(5) 0.7050(2) -0.03417(10) 0.0522(6) Uani d . 1 1
H H2 0.6832 0.7430 -0.0330 0.063 Uiso calc R 1 1
C C3 0.5509(6) 0.6561(3) -0.07792(11) 0.0582(7) Uani d . 1 1
C C4 0.3847(7) 0.5972(3) -0.07979(13) 0.0668(9) Uani d . 1 1
H H4 0.3753 0.5643 -0.1097 0.080 Uiso calc R 1 1
C C5 0.2343(7) 0.5870(3) -0.03797(14) 0.0685(9) Uani d . 1 1
H H5 0.1248 0.5454 -0.0392 0.082 Uiso calc R 1 1
C C6 0.2420(5) 0.6380(2) 0.00656(11) 0.0544(7) Uani d . 1 1
C C7 0.4231(5) 0.7547(2) 0.05361(10) 0.0475(6) Uani d . 1 1
H H7 0.5400 0.7923 0.0539 0.057 Uiso calc R 1 1
C C8 0.2887(5) 0.8156(2) 0.13537(10) 0.0472(6) Uani d . 1 1
C C9 0.4337(6) 0.7673(3) 0.17544(11) 0.0563(7) Uani d . 1 1
C C10 0.4269(7) 0.8276(3) 0.21734(12) 0.0748(10) Uani d . 1 1
H H10 0.5214 0.7975 0.2445 0.090 Uiso calc R 1 1
C C11 0.2842(8) 0.9303(4) 0.21954(14) 0.0866(12) Uani d . 1 1
H H11 0.2825 0.9695 0.2481 0.104 Uiso calc R 1 1
C C12 0.1436(7) 0.9759(3) 0.17999(15) 0.0774(10) Uani d . 1 1
H H12 0.0490 1.0465 0.1819 0.093 Uiso calc R 1 1
C C13 0.1385(5) 0.9198(3) 0.13727(12) 0.0572(7) Uani d . 1 1
C C14 -0.0175(6) 0.9713(3) 0.09377(16) 0.0722(9) Uani d . 1 1
H H14 -0.0246 0.9119 0.0727 0.087 Uiso calc R 1 1
C C15 0.0816(9) 1.0567(4) 0.05887(18) 0.1021(15) Uani d . 1 1
H H15A 0.0918 1.1159 0.0786 0.153 Uiso calc R 1 1
H H15B -0.0162 1.0862 0.0307 0.153 Uiso calc R 1 1
H H15C 0.2324 1.0225 0.0451 0.153 Uiso calc R 1 1
C C16 -0.2637(8) 1.0227(5) 0.1132(2) 0.1217(19) Uani d . 1 1
H H16A -0.3289 0.9666 0.1336 0.183 Uiso calc R 1 1
H H16B -0.3546 1.0528 0.0839 0.183 Uiso calc R 1 1
H H16C -0.2623 1.0811 0.1342 0.183 Uiso calc R 1 1
C C17 0.5924(6) 0.6533(3) 0.17394(12) 0.0661(8) Uani d . 1 1
H H17 0.5806 0.6279 0.1401 0.079 Uiso calc R 1 1
C C18 0.5224(10) 0.5710(4) 0.2152(2) 0.123(2) Uani d . 1 1
H H18A 0.5301 0.5942 0.2489 0.184 Uiso calc R 1 1
H H18B 0.6244 0.4993 0.2125 0.184 Uiso calc R 1 1
H H18C 0.3678 0.5662 0.2107 0.184 Uiso calc R 1 1
C C19 0.8408(9) 0.6554(6) 0.1781(3) 0.159(3) Uani d . 1 1
H H19A 0.8810 0.7129 0.1533 0.239 Uiso calc R 1 1
H H19B 0.9373 0.5847 0.1710 0.239 Uiso calc R 1 1
H H19C 0.8621 0.6701 0.2127 0.239 Uiso calc R 1 1
C C20 0.7450(4) 0.6051(2) 0.36056(10) 0.0411(5) Uani d . 1 1
C C21 0.9503(5) 0.6272(2) 0.33716(12) 0.0531(7) Uani d . 1 1
C C22 0.9664(6) 0.7363(3) 0.32285(15) 0.0663(9) Uani d . 1 1
H H22 1.1011 0.7511 0.3059 0.080 Uiso calc R 1 1
C C23 0.7852(6) 0.8224(2) 0.33351(13) 0.0601(8) Uani d . 1 1
H H23 0.7989 0.8954 0.3244 0.072 Uiso calc R 1 1
C C24 0.5821(5) 0.8019(2) 0.35772(11) 0.0474(6) Uani d . 1 1
C C25 0.5625(5) 0.6937(2) 0.37041(10) 0.0460(6) Uani d . 1 1
H H25 0.4245 0.6796 0.3859 0.055 Uiso calc R 1 1
C C26 0.7213(4) 0.4913(2) 0.37687(10) 0.0427(5) Uani d . 1 1
H H26 0.5809 0.4800 0.3920 0.051 Uiso calc R 1 1
C C27 0.8554(4) 0.2998(2) 0.39095(10) 0.0421(5) Uani d . 1 1
C C28 0.7612(5) 0.2388(2) 0.36035(11) 0.0510(6) Uani d . 1 1
C C29 0.7379(6) 0.1340(2) 0.38151(14) 0.0651(8) Uani d . 1 1
H H29 0.6760 0.0914 0.3620 0.078 Uiso calc R 1 1
C C30 0.8036(6) 0.0917(2) 0.43042(15) 0.0694(9) Uani d . 1 1
H H30 0.7819 0.0220 0.4442 0.083 Uiso calc R 1 1
C C31 0.9005(6) 0.1515(3) 0.45893(14) 0.0660(8) Uani d . 1 1
H H31 0.9477 0.1212 0.4919 0.079 Uiso calc R 1 1
C C32 0.9307(5) 0.2568(2) 0.43996(11) 0.0496(6) Uani d . 1 1
C C33 1.0355(6) 0.3225(3) 0.47292(13) 0.0663(8) Uani d . 1 1
H H33 1.0681 0.3866 0.4501 0.080 Uiso calc R 1 1
C C34 0.8713(10) 0.3675(5) 0.5157(2) 0.1163(18) Uani d . 1 1
H H34A 0.7312 0.4102 0.5014 0.174 Uiso calc R 1 1
H H34B 0.9379 0.4144 0.5337 0.174 Uiso calc R 1 1
H H34C 0.8387 0.3071 0.5397 0.174 Uiso calc R 1 1
C C35 1.2620(10) 0.2569(6) 0.4929(3) 0.160(3) Uani d . 1 1
H H35A 1.3437 0.3068 0.5042 0.240 Uiso calc R 1 1
H H35B 1.3523 0.2178 0.4656 0.240 Uiso calc R 1 1
H H35C 1.2339 0.2044 0.5217 0.240 Uiso calc R 1 1
C C36 0.6849(7) 0.2835(3) 0.30611(12) 0.0674(9) Uani d . 1 1
H H36 0.6893 0.3624 0.3008 0.081 Uiso calc R 1 1
C C37 0.8456(9) 0.2258(7) 0.26518(19) 0.157(3) Uani d . 1 1
H H37A 0.8594 0.1469 0.2719 0.236 Uiso calc R 1 1
H H37B 0.9942 0.2421 0.2658 0.236 Uiso calc R 1 1
H H37C 0.7864 0.2514 0.2315 0.236 Uiso calc R 1 1
C C38 0.4445(8) 0.2758(6) 0.29912(19) 0.121(2) Uani d . 1 1
H H38A 0.4439 0.2012 0.2931 0.181 Uiso calc R 1 1
H H38B 0.3860 0.3262 0.2698 0.181 Uiso calc R 1 1
H H38C 0.3492 0.2952 0.3300 0.181 Uiso calc R 1 1
I I1 0.77120(5) 0.67673(3) -0.144206(9) 0.09004(11) Uani d . 1 1
I I2 0.31035(4) 0.932551(16) 0.377683(10) 0.06823(9) Uani d . 1 1
N N1 0.2794(4) 0.75482(19) 0.09260(8) 0.0477(5) Uani d . 1 1
N N2 0.8848(4) 0.40812(18) 0.37106(9) 0.0449(5) Uani d . 1 1
O O1 0.0845(5) 0.6295(2) 0.04618(9) 0.0760(7) Uani d . 1 1
H H1 0.1016 0.6665 0.0691 0.114 Uiso calc R 1 1
O O2 1.1358(4) 0.54504(19) 0.32778(13) 0.0823(8) Uani d . 1 1
H H2A 1.0987 0.4850 0.3325 0.124 Uiso calc R 1 1

loop_
_atom_site_aniso_label
_atom_site_aniso_U_11
_atom_site_aniso_U_22
_atom_site_aniso_U_33
_atom_site_aniso_U_12
_atom_site_aniso_U_13
_atom_site_aniso_U_23
C1 0.0554(15) 0.0450(14) 0.0400(13) -0.0130(11) -0.0087(11) -0.0022(11)
C2 0.0640(17) 0.0561(16) 0.0394(14) -0.0191(13) -0.0049(12) -0.0041(12)
C3 0.0696(19) 0.0612(18) 0.0408(15) -0.0069(14) -0.0054(13) -0.0080(13)
C4 0.088(2) 0.0637(19) 0.0531(18) -0.0144(17) -0.0161(17) -0.0193(15)
C5 0.083(2) 0.068(2) 0.066(2) -0.0317(18) -0.0164(17) -0.0153(16)
C6 0.0649(18) 0.0553(16) 0.0476(15) -0.0216(13) -0.0102(13) -0.0029(13)
C7 0.0572(15) 0.0515(15) 0.0386(13) -0.0212(12) -0.0055(11) -0.0040(11)
C8 0.0554(15) 0.0534(15) 0.0355(13) -0.0209(12) 0.0057(11) -0.0041(11)
C9 0.0730(19) 0.0602(17) 0.0371(14) -0.0198(15) -0.0017(13) -0.0028(12)
C10 0.104(3) 0.083(2) 0.0395(16) -0.022(2) -0.0094(17) -0.0111(16)
C11 0.127(4) 0.087(3) 0.0495(19) -0.024(3) 0.004(2) -0.0308(19)
C12 0.096(3) 0.066(2) 0.067(2) -0.0123(19) 0.009(2) -0.0187(18)
C13 0.0635(18) 0.0572(17) 0.0516(16) -0.0179(14) 0.0029(13) -0.0052(13)
C14 0.068(2) 0.062(2) 0.084(3) -0.0083(16) -0.0141(18) -0.0043(18)
C15 0.120(4) 0.115(4) 0.074(3) -0.045(3) -0.021(3) 0.023(3)
C16 0.073(3) 0.126(4) 0.149(5) -0.005(3) -0.009(3) 0.019(4)
C17 0.088(2) 0.067(2) 0.0421(16) -0.0137(17) -0.0141(15) -0.0018(14)
C18 0.109(4) 0.080(3) 0.154(5) -0.008(3) 0.025(3) 0.033(3)
C19 0.077(3) 0.127(5) 0.268(9) -0.019(3) 0.047(4) -0.042(5)
C20 0.0485(13) 0.0399(12) 0.0379(12) -0.0158(10) -0.0037(10) -0.0031(10)
C21 0.0511(15) 0.0474(15) 0.0624(18) -0.0163(12) 0.0034(13) -0.0066(13)
C22 0.0600(18) 0.0577(18) 0.086(2) -0.0314(15) 0.0084(16) 0.0003(16)
C23 0.0695(19) 0.0413(14) 0.075(2) -0.0264(14) -0.0055(16) 0.0005(14)
C24 0.0574(15) 0.0394(13) 0.0479(15) -0.0134(11) -0.0074(12) -0.0060(11)
C25 0.0508(14) 0.0412(13) 0.0471(14) -0.0151(11) 0.0001(11) -0.0030(11)
C26 0.0472(13) 0.0404(13) 0.0423(13) -0.0152(10) 0.0023(10) -0.0047(10)
C27 0.0436(13) 0.0358(12) 0.0443(14) -0.0053(10) 0.0024(10) -0.0053(10)
C28 0.0642(17) 0.0393(13) 0.0507(16) -0.0123(12) -0.0058(13) -0.0067(11)
C29 0.086(2) 0.0378(14) 0.075(2) -0.0168(14) -0.0072(17) -0.0114(14)
C30 0.087(2) 0.0340(14) 0.082(2) -0.0088(14) -0.0054(19) 0.0071(15)
C31 0.073(2) 0.0535(17) 0.063(2) -0.0055(15) -0.0123(16) 0.0161(15)
C32 0.0494(14) 0.0513(15) 0.0453(15) -0.0071(12) -0.0018(11) -0.0027(12)
C33 0.072(2) 0.081(2) 0.0519(17) -0.0277(17) -0.0118(15) -0.0035(16)
C34 0.127(4) 0.136(4) 0.105(4) -0.054(3) 0.027(3) -0.065(3)
C35 0.106(4) 0.204(7) 0.181(7) 0.002(4) -0.072(4) -0.085(6)
C36 0.104(3) 0.0578(18) 0.0497(17) -0.0327(18) -0.0160(17) -0.0044(14)
C37 0.084(3) 0.300(10) 0.063(3) -0.001(4) 0.005(2) -0.019(4)
C38 0.077(3) 0.182(6) 0.081(3) 0.007(3) -0.018(2) 0.014(3)
I1 0.1026(2) 0.1210(2) 0.04660(13) -0.02447(17) 0.00854(12) -0.02049(13)
I2 0.07654(15) 0.04092(11) 0.08644(17) -0.00987(9) -0.00392(11) -0.01118(10)
N1 0.0552(13) 0.0516(13) 0.0394(11) -0.0199(10) 0.0001(10) -0.0041(10)
N2 0.0503(12) 0.0404(11) 0.0451(12) -0.0140(9) 0.0022(9) -0.0058(9)
O1 0.0842(16) 0.0992(19) 0.0619(14) -0.0542(15) 0.0054(12) -0.0181(13)
O2 0.0569(13) 0.0544(13) 0.131(2) -0.0179(10) 0.0303(14) -0.0085(14)

loop_
_atom_type_symbol
_atom_type_description
_atom_type_scat_dispersion_real
_atom_type_scat_dispersion_imag
_atom_type_scat_source
C C 0.0033 0.0016 'International Tables Vol C Tables 4.2.6.8 and 6.1.1.4'
H H 0.0000 0.0000 'International Tables Vol C Tables 4.2.6.8 and 6.1.1.4'
I I -0.4742 1.8119 'International Tables Vol C Tables 4.2.6.8 and 6.1.1.4'
N N 0.0061 0.0033 'International Tables Vol C Tables 4.2.6.8 and 6.1.1.4'
O O 0.0106 0.0060 'International Tables Vol C Tables 4.2.6.8 and 6.1.1.4'

loop_
_geom_angle_atom_site_label_1
_geom_angle_atom_site_label_2
_geom_angle_atom_site_label_3
_geom_angle
C2 C1 C6 119.3(3)
C2 C1 C7 119.6(2)
C6 C1 C7 121.0(3)
C3 C2 C1 120.0(3)
C3 C2 H2 120.0
C1 C2 H2 120.0
C2 C3 C4 120.8(3)
C2 C3 I1 119.9(2)
C4 C3 I1 119.3(2)
C5 C4 C3 120.0(3)
C5 C4 H4 120.0
C3 C4 H4 120.0
C4 C5 C6 120.8(3)
C4 C5 H5 119.6
C6 C5 H5 119.6
O1 C6 C5 118.9(3)
O1 C6 C1 122.1(3)
C5 C6 C1 119.0(3)
N1 C7 C1 122.3(2)
N1 C7 H7 118.9
C1 C7 H7 118.9
C13 C8 C9 122.1(3)
C13 C8 N1 117.8(3)
C9 C8 N1 120.0(3)
C10 C9 C8 117.6(3)
C10 C9 C17 120.4(3)
C8 C9 C17 122.0(3)
C11 C10 C9 121.3(3)
C11 C10 H10 119.4
C9 C10 H10 119.4
C10 C11 C12 120.3(3)
C10 C11 H11 119.9
C12 C11 H11 119.9
C11 C12 C13 121.7(4)
C11 C12 H12 119.2
C13 C12 H12 119.2
C12 C13 C8 117.1(3)
C12 C13 C14 121.1(3)
C8 C13 C14 121.7(3)
C15 C14 C13 110.6(3)
C15 C14 C16 110.0(4)
C13 C14 C16 113.4(4)
C15 C14 H14 107.5
C13 C14 H14 107.5
C16 C14 H14 107.5
C14 C15 H15A 109.5
C14 C15 H15B 109.5
H15A C15 H15B 109.5
C14 C15 H15C 109.5
H15A C15 H15C 109.5
H15B C15 H15C 109.5
C14 C16 H16A 109.5
C14 C16 H16B 109.5
H16A C16 H16B 109.5
C14 C16 H16C 109.5
H16A C16 H16C 109.5
H16B C16 H16C 109.5
C18 C17 C19 110.0(4)
C18 C17 C9 111.8(3)
C19 C17 C9 112.4(4)
C18 C17 H17 107.5
C19 C17 H17 107.5
C9 C17 H17 107.5
C17 C18 H18A 109.5
C17 C18 H18B 109.5
H18A C18 H18B 109.5
C17 C18 H18C 109.5
H18A C18 H18C 109.5
H18B C18 H18C 109.5
C17 C19 H19A 109.5
C17 C19 H19B 109.5
H19A C19 H19B 109.5
C17 C19 H19C 109.5
H19A C19 H19C 109.5
H19B C19 H19C 109.5
C25 C20 C21 118.9(2)
C25 C20 C26 119.5(2)
C21 C20 C26 121.5(2)
O2 C21 C22 118.5(3)
O2 C21 C20 121.8(3)
C22 C21 C20 119.7(3)
C23 C22 C21 120.4(3)
C23 C22 H22 119.8
C21 C22 H22 119.8
C22 C23 C24 120.6(3)
C22 C23 H23 119.7
C24 C23 H23 119.7
C25 C24 C23 119.3(3)
C25 C24 I2 119.8(2)
C23 C24 I2 120.9(2)
C24 C25 C20 121.1(3)
C24 C25 H25 119.4
C20 C25 H25 119.4
N2 C26 C20 122.2(2)
N2 C26 H26 118.9
C20 C26 H26 118.9
C32 C27 C28 122.0(2)
C32 C27 N2 118.2(2)
C28 C27 N2 119.8(2)
C29 C28 C27 117.3(3)
C29 C28 C36 120.2(3)
C27 C28 C36 122.5(2)
C30 C29 C28 121.6(3)
C30 C29 H29 119.2
C28 C29 H29 119.2
C31 C30 C29 120.0(3)
C31 C30 H30 120.0
C29 C30 H30 120.0
C30 C31 C32 121.4(3)
C30 C31 H31 119.3
C32 C31 H31 119.3
C27 C32 C31 117.6(3)
C27 C32 C33 121.9(3)
C31 C32 C33 120.4(3)
C34 C33 C35 111.9(4)
C34 C33 C32 111.7(3)
C35 C33 C32 112.3(4)
C34 C33 H33 106.8
C35 C33 H33 106.8
C32 C33 H33 106.8
C33 C34 H34A 109.5
C33 C34 H34B 109.5
H34A C34 H34B 109.5
C33 C34 H34C 109.5
H34A C34 H34C 109.5
H34B C34 H34C 109.5
C33 C35 H35A 109.5
C33 C35 H35B 109.5
H35A C35 H35B 109.5
C33 C35 H35C 109.5
H35A C35 H35C 109.5
H35B C35 H35C 109.5
C38 C36 C37 109.8(4)
C38 C36 C28 112.7(3)
C37 C36 C28 111.3(4)
C38 C36 H36 107.6
C37 C36 H36 107.6
C28 C36 H36 107.6
C36 C37 H37A 109.5
C36 C37 H37B 109.5
H37A C37 H37B 109.5
C36 C37 H37C 109.5
H37A C37 H37C 109.5
H37B C37 H37C 109.5
C36 C38 H38A 109.5
C36 C38 H38B 109.5
H38A C38 H38B 109.5
C36 C38 H38C 109.5
H38A C38 H38C 109.5
H38B C38 H38C 109.5
C7 N1 C8 121.0(2)
C26 N2 C27 119.4(2)
C6 O1 H1 109.5
C21 O2 H2A 109.5

loop_
_geom_bond_atom_site_label_1
_geom_bond_atom_site_label_2
_geom_bond_distance
C1 C2 1.388(4)
C1 C6 1.400(4)
C1 C7 1.452(4)
C2 C3 1.370(4)
C2 H2 0.9300
C3 C4 1.373(5)
C3 I1 2.097(3)
C4 C5 1.358(5)
C4 H4 0.9300
C5 C6 1.390(4)
C5 H5 0.9300
C6 O1 1.342(4)
C7 N1 1.266(3)
C7 H7 0.9300
C8 C13 1.396(4)
C8 C9 1.398(4)
C8 N1 1.425(3)
C9 C10 1.383(4)
C9 C17 1.512(5)
C10 C11 1.363(6)
C10 H10 0.9300
C11 C12 1.367(6)
C11 H11 0.9300
C12 C13 1.383(5)
C12 H12 0.9300
C13 C14 1.511(5)
C14 C15 1.504(6)
C14 C16 1.529(6)
C14 H14 0.9800
C15 H15A 0.9600
C15 H15B 0.9600
C15 H15C 0.9600
C16 H16A 0.9600
C16 H16B 0.9600
C16 H16C 0.9600
C17 C18 1.490(6)
C17 C19 1.508(7)
C17 H17 0.9800
C18 H18A 0.9600
C18 H18B 0.9600
C18 H18C 0.9600
C19 H19A 0.9600
C19 H19B 0.9600
C19 H19C 0.9600
C20 C25 1.387(4)
C20 C21 1.393(4)
C20 C26 1.462(3)
C21 O2 1.347(4)
C21 C22 1.385(4)
C22 C23 1.367(5)
C22 H22 0.9300
C23 C24 1.382(4)
C23 H23 0.9300
C24 C25 1.375(4)
C24 I2 2.089(3)
C25 H25 0.9300
C26 N2 1.259(3)
C26 H26 0.9300
C27 C32 1.387(4)
C27 C28 1.396(4)
C27 N2 1.427(3)
C28 C29 1.383(4)
C28 C36 1.515(4)
C29 C30 1.366(5)
C29 H29 0.9300
C30 C31 1.359(5)
C30 H30 0.9300
C31 C32 1.387(4)
C31 H31 0.9300
C32 C33 1.515(4)
C33 C34 1.483(6)
C33 C35 1.509(6)
C33 H33 0.9800
C34 H34A 0.9600
C34 H34B 0.9600
C34 H34C 0.9600
C35 H35A 0.9600
C35 H35B 0.9600
C35 H35C 0.9600
C36 C38 1.493(6)
C36 C37 1.496(7)
C36 H36 0.9800
C37 H37A 0.9600
C37 H37B 0.9600
C37 H37C 0.9600
C38 H38A 0.9600
C38 H38B 0.9600
C38 H38C 0.9600
O1 H1 0.8200
O2 H2A 0.8200

loop_
_geom_hbond_atom_site_label_D
_geom_hbond_atom_site_label_H
_geom_hbond_atom_site_label_A
_geom_hbond_site_symmetry_A
_geom_hbond_distance_DH
_geom_hbond_distance_HA
_geom_hbond_distance_DA
_geom_hbond_angle_DHA
_geom_hbond_publ_flag
O1 H1 N1 . 0.82 1.88 2.606(3) 147 y
O2 H2A N2 . 0.82 1.91 2.617(3) 143 y
C16 H16A Cg2 1_455 0.96 2.91 3.785(5) 153 y

loop_
_geom_torsion_atom_site_label_1
_geom_torsion_atom_site_label_2
_geom_torsion_atom_site_label_3
_geom_torsion_atom_site_label_4
_geom_torsion
C6 C1 C2 C3 1.5(4)
C7 C1 C2 C3 -176.8(3)
C1 C2 C3 C4 -1.7(5)
C1 C2 C3 I1 175.6(2)
C2 C3 C4 C5 0.1(5)
I1 C3 C4 C5 -177.2(3)
C3 C4 C5 C6 1.7(5)
C4 C5 C6 O1 177.4(3)
C4 C5 C6 C1 -1.8(5)
C2 C1 C6 O1 -179.0(3)
C7 C1 C6 O1 -0.7(5)
C2 C1 C6 C5 0.2(4)
C7 C1 C6 C5 178.5(3)
C2 C1 C7 N1 176.9(3)
C6 C1 C7 N1 -1.3(4)
C13 C8 C9 C10 -1.1(5)
N1 C8 C9 C10 -176.6(3)
C13 C8 C9 C17 178.6(3)
N1 C8 C9 C17 3.0(4)
C8 C9 C10 C11 0.0(6)
C17 C9 C10 C11 -179.7(4)
C9 C10 C11 C12 0.1(7)
C10 C11 C12 C13 0.9(7)
C11 C12 C13 C8 -2.0(6)
C11 C12 C13 C14 -179.9(4)
C9 C8 C13 C12 2.1(5)
N1 C8 C13 C12 177.7(3)
C9 C8 C13 C14 180.0(3)
N1 C8 C13 C14 -4.4(4)
C12 C13 C14 C15 77.3(5)
C8 C13 C14 C15 -100.5(4)
C12 C13 C14 C16 -46.8(5)
C8 C13 C14 C16 135.3(4)
C10 C9 C17 C18 66.9(5)
C8 C9 C17 C18 -112.8(4)
C10 C9 C17 C19 -57.3(5)
C8 C9 C17 C19 123.0(5)
C25 C20 C21 O2 178.3(3)
C26 C20 C21 O2 0.9(5)
C25 C20 C21 C22 -1.9(4)
C26 C20 C21 C22 -179.2(3)
O2 C21 C22 C23 -177.4(3)
C20 C21 C22 C23 2.7(5)
C21 C22 C23 C24 -1.3(5)
C22 C23 C24 C25 -0.9(5)
C22 C23 C24 I2 176.8(3)
C23 C24 C25 C20 1.7(4)
I2 C24 C25 C20 -176.0(2)
C21 C20 C25 C24 -0.3(4)
C26 C20 C25 C24 177.1(2)
C25 C20 C26 N2 -176.7(3)
C21 C20 C26 N2 0.6(4)
C32 C27 C28 C29 2.1(4)
N2 C27 C28 C29 179.7(3)
C32 C27 C28 C36 -178.1(3)
N2 C27 C28 C36 -0.6(4)
C27 C28 C29 C30 0.2(5)
C36 C28 C29 C30 -179.5(3)
C28 C29 C30 C31 -1.9(6)
C29 C30 C31 C32 1.4(6)
C28 C27 C32 C31 -2.6(4)
N2 C27 C32 C31 179.8(3)
C28 C27 C32 C33 179.3(3)
N2 C27 C32 C33 1.7(4)
C30 C31 C32 C27 0.8(5)
C30 C31 C32 C33 178.9(3)
C27 C32 C33 C34 103.9(4)
C31 C32 C33 C34 -74.2(5)
C27 C32 C33 C35 -129.4(5)
C31 C32 C33 C35 52.5(5)
C29 C28 C36 C38 51.6(5)
C27 C28 C36 C38 -128.2(4)
C29 C28 C36 C37 -72.3(5)
C27 C28 C36 C37 107.9(5)
C1 C7 N1 C8 -177.2(3)
C13 C8 N1 C7 99.1(3)
C9 C8 N1 C7 -85.2(3)
C20 C26 N2 C27 175.8(2)
C32 C27 N2 C26 -95.2(3)
C28 C27 N2 C26 87.2(3)

loop_
_cod_related_entry_id
_cod_related_entry_database
_cod_related_entry_code
1 ChemSpider 30657812
